data_5000319
_chemical_formula_moiety ?
_chemical_formula_sum 'C24 H26 Cl3 Cr N4 O2'
_chemical_formula_weight 560.85
_space_group_IT_number 61
_symmetry_cell_setting orthorhombic
_symmetry_space_group_name_Hall '-P 2ac 2ab'
_symmetry_space_group_name_H-M 'P b c a'
_audit_creation_method 'minor manual editing of SDT2CIF v. 1.0 BETA  output'
_cell_angle_alpha 90
_cell_angle_beta 90
_cell_angle_gamma 90
_cell_formula_units_Z 8
_cell_length_a 23.106(3)
_cell_length_b 8.3376(9)
_cell_length_c 25.770(3)
_cell_measurement_reflns_used 118
_cell_measurement_temperature ?
_cell_measurement_theta_max 12.26
_cell_measurement_theta_min 9.75
_cell_volume 4964.6(10)
_diffrn_ambient_temperature ?
_diffrn_detector_area_resol_mean ?
_diffrn_measured_fraction_theta_full 0
_diffrn_measured_fraction_theta_max 1
_diffrn_measurement_device_type 'refurbished Picker diffractometer'
_diffrn_measurement_method '\q/2\q scans'
_diffrn_radiation_type 'Mo K\a'
_diffrn_radiation_wavelength 0.71069
_diffrn_reflns_av_R_equivalents 0.057
_diffrn_reflns_limit_h_max 10
_diffrn_reflns_limit_h_min -27
_diffrn_reflns_limit_k_max 9
_diffrn_reflns_limit_k_min 0
_diffrn_reflns_limit_l_max 0
_diffrn_reflns_limit_l_min -30
_diffrn_reflns_number 5151
_diffrn_reflns_theta_full 0
_diffrn_reflns_theta_max 25.0006
_diffrn_reflns_theta_min 3.01279
_diffrn_standards_decay_% 1.3
_diffrn_standards_interval_count 300
_diffrn_standards_number 4
_exptl_absorpt_coefficient_mu 0.8136
_exptl_absorpt_correction_T_max 0.874
_exptl_absorpt_correction_T_min 0.793
_exptl_absorpt_correction_type analytical
_exptl_absorpt_process_details Tompa
_exptl_crystal_colour ?
_exptl_crystal_density_diffrn 1.501
_exptl_crystal_density_meas ?
_exptl_crystal_density_method 'not measured'
_exptl_crystal_description ?
_exptl_crystal_F_000 2312
_exptl_crystal_size_max ?
_exptl_crystal_size_mid ?
_exptl_crystal_size_min ?
_refine_diff_density_max 0.49
_refine_diff_density_min -0.5
_refine_ls_abs_structure_details none
_refine_ls_abs_structure_Flack ?
_refine_ls_extinction_coef 0.000000091(13)
_refine_ls_extinction_expression
;
Larson, A. C. (1967).  Acta Cryst. 23, p. 664.  Eq. (3)
;
_refine_ls_extinction_method Zachariasen
_refine_ls_goodness_of_fit_ref 1.2179
_refine_ls_hydrogen_treatment ?
_refine_ls_matrix_type full
_refine_ls_number_parameters 412
_refine_ls_number_reflns 2858
_refine_ls_R_factor_gt 0.0543
_refine_ls_shift/su_max 0.0947
_refine_ls_structure_factor_coef F
_refine_ls_weighting_details w^-1^=\s^2^(F)+(.03F)^2^
_refine_ls_weighting_scheme calc
_refine_ls_wR_factor_ref 0.0427
_reflns_number_gt 2484
_reflns_number_total 4358
_reflns_threshold_expression F^2^>2.33\s(F^2^)
_cod_original_formula_sum 'C24 H26 Cl3 Cr1 N4 O2'
_cod_database_code 5000319

loop_
_symmetry_equiv_pos_as_xyz
x,y,z
1/2-x,1/2+y,z
x,1/2-y,1/2+z
1/2-x,-y,1/2+z
1/2+x,y,1/2-z
-x,1/2+y,1/2-z
1/2+x,1/2-y,-z
-x,-y,-z

loop_
_atom_site_label
_atom_site_type_symbol
_atom_site_fract_x
_atom_site_fract_y
_atom_site_fract_z
_atom_site_U_iso_or_equiv
_atom_site_adp_type
_atom_site_occupancy
_atom_site_disorder_group
_atom_site_disorder_assembly
CR1 CR 0.36542(3) 0.26239(10) 0.29392(3) 0.0107(2) Uani 1 0 .
CL2 CL 0.36445(6) 0.53732(15) 0.30019(5) 0.0152(4) Uani 1 0 .
CL3 CL 0.36710(7) 0.98836(15) 0.28784(5) 0.0161(4) Uani 1 0 .
N4 N 0.30714(18) 0.2564(6) 0.35496(16) 0.0138(14) Uani 1 0 .
C5 C 0.2511(3) 0.2979(7) 0.3543(2) 0.0151(17) Uani 1 0 .
C6 C 0.2131(2) 0.2673(7) 0.3943(2) 0.0182(18) Uani 1 0 .
C7 C 0.2339(3) 0.1891(7) 0.4377(2) 0.0198(18) Uani 1 0 .
C8 C 0.2929(3) 0.1532(7) 0.4408(2) 0.0171(17) Uani 1 0 .
C9 C 0.3285(3) 0.1915(7) 0.3995(2) 0.0174(17) Uani 1 0 .
N10 N 0.42001(18) 0.2431(5) 0.35939(15) 0.0127(13) Uani 1 0 .
C11 C 0.3926(2) 0.1902(6) 0.4023(2) 0.0152(16) Uani 1 0 .
C12 C 0.4217(3) 0.1540(7) 0.4480(2) 0.0177(18) Uani 1 0 .
C13 C 0.4806(2) 0.1792(7) 0.4502(2) 0.0208(18) Uani 1 0 .
C14 C 0.5078(3) 0.2412(8) 0.4081(2) 0.0202(18) Uani 1 0 .
C15 C 0.4777(2) 0.2712(6) 0.3623(2) 0.0157(16) Uani 1 0 .
C16 C 0.5069(3) 0.3320(7) 0.3146(2) 0.0190(18) Uani 1 0 .
C17 C 0.5073(2) 0.2045(7) 0.2708(2) 0.0161(17) Uani 1 0 .
C18 C 0.4765(2) 0.2601(7) 0.2236(2) 0.0148(16) Uani 1 0 .
C19 C 0.5053(2) 0.2887(7) 0.1771(2) 0.0167(17) Uani 1 0 .
C20 C 0.4764(3) 0.3520(7) 0.1354(2) 0.0192(18) Uani 1 0 .
C21 C 0.4172(2) 0.3788(7) 0.1394(2) 0.0171(17) Uani 1 0 .
C22 C 0.3893(2) 0.3402(6) 0.1852(2) 0.0147(16) Uani 1 0 .
N23 N 0.41848(19) 0.2860(5) 0.22762(16) 0.0113(13) Uani 1 0 .
N24 N 0.30586(18) 0.2664(6) 0.23382(16) 0.0127(14) Uani 1 0 .
C25 C 0.3256(2) 0.3350(6) 0.1894(2) 0.0124(16) Uani 1 0 .
C26 C 0.2883(3) 0.3793(7) 0.1499(2) 0.0188(18) Uani 1 0 .
C27 C 0.2307(3) 0.3448(7) 0.1544(2) 0.0209(19) Uani 1 0 .
C28 C 0.2111(2) 0.2600(7) 0.1971(2) 0.0192(17) Uani 1 0 .
C29 C 0.2498(2) 0.2247(7) 0.2360(2) 0.0153(17) Uani 1 0 .
CL30 CL 0.65281(6) 0.12724(17) 0.45874(6) 0.0208(4) Uani 1 0 .
O31 O 0.57526(17) 0.2768(5) 0.05323(15) 0.0233(14) Uani 1 0 .
C32 C 0.5656(3) 0.1077(9) 0.0536(3) 0.033(2) Uani 1 0 .
O33 O 0.8712(2) 0.9862(6) 0.42820(16) 0.0333(15) Uani 1 0 .
C34 C 0.8346(3) 0.0938(9) 0.4555(3) 0.036(2) Uani 1 0 .
H1 H 0.243(2) 0.340(6) 0.3273(18) 0.006(11) Uiso 1 0 .
H2 H 0.178(2) 0.301(6) 0.3916(18) 0.013(11) Uiso 1 0 .
H3 H 0.211(2) 0.169(7) 0.465(2) 0.033(11) Uiso 1 0 .
H4 H 0.307(2) 0.098(7) 0.472(2) 0.024(11) Uiso 1 0 .
H5 H 0.401(2) 0.111(7) 0.476(2) 0.025(11) Uiso 1 0 .
H6 H 0.501(3) 0.157(7) 0.482(2) 0.039(11) Uiso 1 0 .
H7 H 0.544(2) 0.253(6) 0.4073(16) -0.005(10) Uiso 1 0 .
H8 H 0.486(2) 0.421(6) 0.3017(17) -0.000(10) Uiso 1 0 .
H9 H 0.547(3) 0.369(8) 0.323(2) 0.040(11) Uiso 1 0 .
H10 H 0.547(2) 0.189(5) 0.2657(17) 0.001(10) Uiso 1 0 .
H11 H 0.487(2) 0.105(6) 0.2831(18) 0.006(10) Uiso 1 0 .
H12 H 0.549(3) 0.272(8) 0.175(2) 0.053(10) Uiso 1 0 .
H13 H 0.492(2) 0.376(6) 0.104(2) 0.013(11) Uiso 1 0 .
H14 H 0.400(2) 0.424(7) 0.114(2) 0.026(11) Uiso 1 0 .
H15 H 0.299(2) 0.432(7) 0.122(2) 0.028(11) Uiso 1 0 .
H16 H 0.206(2) 0.374(7) 0.128(2) 0.031(11) Uiso 1 0 .
H17 H 0.171(2) 0.220(6) 0.2001(19) 0.016(11) Uiso 1 0 .
H18 H 0.240(2) 0.167(6) 0.2633(16) -0.004(10) Uiso 1 0 .
H19 H 0.538(3) 0.087(8) 0.073(2) 0.041(10) Uiso 1 0 .
H20 H 0.564(3) 0.075(9) 0.019(3) 0.055(10) Uiso 1 0 .
H21 H 0.599(5) 0.043(12) 0.075(3) 0.118(6) Uiso 1 0 .
H22 H 0.839(3) 0.075(8) 0.492(3) 0.051(10) Uiso 1 0 .
H23 H 0.846(3) 0.203(8) 0.444(2) 0.040(11) Uiso 1 0 .
H24 H 0.794(3) 0.065(7) 0.444(2) 0.040(11) Uiso 1 0 .
H25 H 0.634(4) 0.375(10) 0.441(3) 0.088(8) Uiso 1 0 .
H26 H 0.595(3) 0.298(7) 0.027(2) 0.028(11) Uiso 1 0 .

loop_
_atom_type_symbol
_atom_type_description
_atom_type_scat_dispersion_real
_atom_type_scat_dispersion_imag
_atom_type_scat_source
CR Cr 0.284 0.624 'International Tables Vol. IV (1974) Table 2.2B'
CL Cl 0.132 0.159 'International Tables Vol. IV (1974) Table 2.2B'
O O 0.008 0.006 'International Tables Vol. IV (1974) Table 2.2B'
N N 0.004 0.003 'International Tables Vol. IV (1974) Table 2.2B'
C C 0.002 0.002 'International Tables Vol. IV (1974) Table 2.2B'
H H 0 0 'International Tables Vol. IV (1974) Table 2.2B'
